data_7006633
loop_
_publ_author_name
'Mach\'acek, Jan'
'Plesek, Jarom\'ir'
'Holub, Josef'
'Hnyk, Drahom\'ir'
'Vsetecka, V\'aclav'
'C\'isarov\'a, Ivana'
'Kaupp, Martin'
'St\'ibr, Bohumil'

_publ_section_title
;
 New route to 1-thia-closo-dodecaborane(11), closo-1-SB11H11, and its
 halogenation reactions. The effect of the halogen on the dipole
 moments and the NMR spectra and the importance of spin-orbit coupling
 for the 11B chemical shifts.
;
_journal_issue 8
_journal_name_full 'Dalton transactions (Cambridge, England : 2003)'
_journal_page_first 1024
_journal_page_last 1029
_journal_paper_doi 10.1039/b512345c
_journal_year 2006
_chemical_compound_source 'synthesized by the authors'
_chemical_formula_moiety 'B11 Cl H10 S'
_chemical_formula_sum 'B11 Cl H10 S'
_chemical_formula_weight 196.50
_chemical_name_systematic
;
?
;
_space_group_IT_number 15
_symmetry_cell_setting monoclinic
_symmetry_space_group_name_Hall '-C 2yc'
_symmetry_space_group_name_H-M 'C 1 2/c 1'
_atom_sites_solution_hydrogens difmap
_atom_sites_solution_primary direct
_atom_sites_solution_secondary difmap
_audit_creation_method SHELXL-97
_cell_angle_alpha 90.00
_cell_angle_beta 108.599(9)
_cell_angle_gamma 90.00
_cell_formula_units_Z 32
_cell_length_a 24.432(2)
_cell_length_b 14.353(4)
_cell_length_c 24.639(3)
_cell_measurement_reflns_used 25
_cell_measurement_temperature 150(2)
_cell_measurement_theta_max 14
_cell_measurement_theta_min 13.5
_cell_volume 8189(3)
_computing_cell_refinement 'Enraf-Nonius CAD4 Version 5.0'
_computing_data_collection 'Enraf-Nonius CAD4 Version 5.0'
_computing_data_reduction 'Jana98 (Petricek, 1998)'
_computing_structure_refinement 'SHELXL-97 (Sheldrick, 1997)'
_computing_structure_solution 'SIR97(Cascarano al.,Acta Cryst.,1996,A52,C-79)'
_diffrn_ambient_temperature 150(2)
_diffrn_measured_fraction_theta_full 1.000
_diffrn_measured_fraction_theta_max 1.000
_diffrn_measurement_device_type CAD4-MACHIII
_diffrn_measurement_method 'theta-2theta scan'
_diffrn_radiation_monochromator graphite
_diffrn_radiation_source 'fine-focus sealed tube'
_diffrn_radiation_type MoK\a
_diffrn_radiation_wavelength 0.71069
_diffrn_reflns_av_R_equivalents 0.0276
_diffrn_reflns_av_sigmaI/netI 0.0211
_diffrn_reflns_limit_h_max 28
_diffrn_reflns_limit_h_min 0
_diffrn_reflns_limit_k_max 17
_diffrn_reflns_limit_k_min 0
_diffrn_reflns_limit_l_max 27
_diffrn_reflns_limit_l_min -29
_diffrn_reflns_number 7343
_diffrn_reflns_theta_full 24.97
_diffrn_reflns_theta_max 24.97
_diffrn_reflns_theta_min 1.67
_diffrn_standards_decay_% 2.1
_diffrn_standards_interval_time 1hour
_diffrn_standards_number 3
_exptl_absorpt_coefficient_mu 0.504
_exptl_absorpt_correction_type none
_exptl_crystal_colour colorless
_exptl_crystal_density_diffrn 1.275
_exptl_crystal_density_method 'not measured'
_exptl_crystal_description bulk
_exptl_crystal_F_000 3136
_exptl_crystal_size_max 0.6
_exptl_crystal_size_mid 0.6
_exptl_crystal_size_min 0.5
_refine_diff_density_max 0.245
_refine_diff_density_min -0.272
_refine_diff_density_rms 0.046
_refine_ls_extinction_method none
_refine_ls_goodness_of_fit_ref 1.016
_refine_ls_hydrogen_treatment isotropic
_refine_ls_matrix_type full
_refine_ls_number_parameters 629
_refine_ls_number_reflns 7176
_refine_ls_number_restraints 0
_refine_ls_restrained_S_all 1.016
_refine_ls_R_factor_all 0.0376
_refine_ls_R_factor_gt 0.0248
_refine_ls_shift/su_max 0.002
_refine_ls_shift/su_mean 0.000
_refine_ls_structure_factor_coef Fsqd
_refine_ls_weighting_details 'calc w=1/[\s^2^(Fo^2^)+(0.0411P)^2^+6.3952P] where P=(Fo^2^+2Fc^2^)/3'
_refine_ls_weighting_scheme calc
_refine_ls_wR_factor_gt 0.0667
_refine_ls_wR_factor_ref 0.0736
_reflns_number_gt 6043
_reflns_number_total 7176
_reflns_threshold_expression >2sigma(I)
_cod_data_source_file b512345c.txt
_cod_data_source_block sb11cl
_cod_original_sg_symbol_H-M C2/c
_cod_database_code 7006633

loop_
_symmetry_equiv_pos_as_xyz
'x, y, z'
'-x, y, -z+1/2'
'x+1/2, y+1/2, z'
'-x+1/2, y+1/2, -z+1/2'
'-x, -y, -z'
'x, -y, z-1/2'
'-x+1/2, -y+1/2, -z'
'x+1/2, -y+1/2, z-1/2'

loop_
_atom_site_label
_atom_site_type_symbol
_atom_site_fract_x
_atom_site_fract_y
_atom_site_fract_z
_atom_site_U_iso_or_equiv
_atom_site_adp_type
_atom_site_occupancy
_atom_site_symmetry_multiplicity
_atom_site_calc_flag
_atom_site_refinement_flags
_atom_site_disorder_assembly
_atom_site_disorder_group
Cl1 Cl -0.050791(17) 0.70280(3) 0.288254(17) 0.02535(10) Uani 1 1 d . . .
S1 S -0.171434(18) 0.79150(3) 0.429657(19) 0.02566(10) Uani 1 1 d . . .
B2 B -0.09155(8) 0.73895(14) 0.45156(8) 0.0234(4) Uani 1 1 d . . .
B3 B -0.10365(8) 0.85914(14) 0.41983(9) 0.0244(4) Uani 1 1 d . . .
B4 B -0.17256(9) 0.85813(14) 0.35759(9) 0.0256(4) Uani 1 1 d . . .
B5 B -0.20321(8) 0.73648(15) 0.35108(9) 0.0260(4) Uani 1 1 d . . .
B6 B -0.15311(9) 0.66279(14) 0.40895(9) 0.0254(4) Uani 1 1 d . . .
B7 B -0.05656(8) 0.77922(13) 0.40380(8) 0.0202(4) Uani 1 1 d . . .
B8 B -0.10416(8) 0.84954(13) 0.34849(8) 0.0215(4) Uani 1 1 d . . .
B9 B -0.16300(8) 0.77706(14) 0.30787(8) 0.0226(4) Uani 1 1 d . . .
B10 B -0.15128(8) 0.66218(13) 0.33804(8) 0.0227(4) Uani 1 1 d . . .
B11 B -0.08551(8) 0.66362(13) 0.39733(8) 0.0220(4) Uani 1 1 d . . .
B12 B -0.09183(8) 0.73103(12) 0.33514(8) 0.0183(4) Uani 1 1 d . . .
Cl2 Cl 0.193111(18) 0.30718(3) 0.450032(19) 0.02872(11) Uani 1 1 d . . .
S21 S 0.095489(19) 0.62399(3) 0.346054(19) 0.02696(11) Uani 1 1 d . . .
B22 B 0.16835(9) 0.61248(14) 0.41239(9) 0.0256(4) Uani 1 1 d . . .
B23 B 0.16780(9) 0.56339(14) 0.34128(9) 0.0266(4) Uani 1 1 d . . .
B24 B 0.09740(9) 0.49970(14) 0.30909(9) 0.0288(4) Uani 1 1 d . . .
B25 B 0.05450(9) 0.51005(14) 0.36017(9) 0.0279(4) Uani 1 1 d . . .
B26 B 0.09833(9) 0.57943(14) 0.42392(9) 0.0267(4) Uani 1 1 d . . .
B27 B 0.20364(8) 0.50767(14) 0.40689(8) 0.0229(4) Uani 1 1 d . . .
B28 B 0.16168(8) 0.44167(14) 0.34586(8) 0.0240(4) Uani 1 1 d . . .
B29 B 0.09517(8) 0.40999(14) 0.35696(9) 0.0251(4) Uani 1 1 d . . .
B210 B 0.09560(8) 0.45704(14) 0.42462(9) 0.0243(4) Uani 1 1 d . . .
B211 B 0.16276(8) 0.51741(14) 0.45560(8) 0.0235(4) Uani 1 1 d . . .
B212 B 0.16029(8) 0.41298(13) 0.41576(8) 0.0204(4) Uani 1 1 d . . .
Cl3 Cl 0.037708(18) 0.88901(3) 0.537430(19) 0.03084(11) Uani 1 1 d . . .
S31 S 0.17679(2) 0.65529(3) 0.69159(2) 0.03485(12) Uani 1 1 d . . .
B32 B 0.17727(10) 0.79478(16) 0.69408(9) 0.0338(5) Uani 1 1 d . . .
B33 B 0.19888(9) 0.73553(15) 0.63593(9) 0.0289(4) Uani 1 1 d . . .
B34 B 0.14683(9) 0.63754(15) 0.60644(9) 0.0297(4) Uani 1 1 d . . .
B35 B 0.09340(10) 0.63560(16) 0.64700(11) 0.0358(5) Uani 1 1 d . . .
B36 B 0.11207(11) 0.73236(17) 0.70090(10) 0.0365(5) Uani 1 1 d . . .
B37 B 0.15776(8) 0.83878(14) 0.62421(9) 0.0264(4) Uani 1 1 d . . .
B38 B 0.13989(9) 0.74633(14) 0.57246(9) 0.0256(4) Uani 1 1 d . . .
B39 B 0.07794(9) 0.68719(14) 0.57903(9) 0.0290(4) Uani 1 1 d . . .
B310 B 0.05720(9) 0.74298(15) 0.63447(10) 0.0294(5) Uani 1 1 d . . .
B311 B 0.10657(9) 0.83678(15) 0.66242(9) 0.0276(4) Uani 1 1 d . . .
B312 B 0.08436(8) 0.81030(13) 0.58839(8) 0.0214(4) Uani 1 1 d . . .
Cl4 Cl 0.221422(19) 1.00164(3) 0.31090(2) 0.03477(12) Uani 1 1 d . . .
S41 S 0.055218(18) 0.97574(3) 0.410496(19) 0.02633(11) Uani 1 1 d . . .
B42 B 0.10954(9) 0.87515(13) 0.40457(9) 0.0246(4) Uani 1 1 d . . .
B43 B 0.14053(9) 0.97865(15) 0.45057(9) 0.0281(4) Uani 1 1 d . . .
B44 B 0.10558(9) 1.08635(14) 0.41135(9) 0.0270(4) Uani 1 1 d . . .
B45 B 0.05289(8) 1.04900(14) 0.34060(9) 0.0247(4) Uani 1 1 d . . .
B46 B 0.05538(8) 0.91837(14) 0.33642(9) 0.0253(4) Uani 1 1 d . . .
B47 B 0.17688(8) 0.92388(14) 0.40795(9) 0.0242(4) Uani 1 1 d . . .
B48 B 0.17445(8) 1.04835(14) 0.41187(9) 0.0265(4) Uani 1 1 d . . .
B49 B 0.12273(8) 1.09007(13) 0.34715(9) 0.0247(4) Uani 1 1 d . . .
B410 B 0.09293(8) 0.99085(14) 0.30307(8) 0.0231(4) Uani 1 1 d . . .
B411 B 0.12658(8) 0.88822(13) 0.34072(8) 0.0217(4) Uani 1 1 d . . .
B412 B 0.16692(8) 0.99265(13) 0.34526(8) 0.0215(4) Uani 1 1 d . . .
H2 H -0.0752(8) 0.7294(13) 0.4954(8) 0.031(5) Uiso 1 1 d . . .
H3 H -0.0948(8) 0.9186(13) 0.4468(8) 0.030(5) Uiso 1 1 d . . .
H4 H -0.2005(8) 0.9167(14) 0.3511(8) 0.034(5) Uiso 1 1 d . . .
H5 H -0.2476(9) 0.7292(14) 0.3413(8) 0.034(5) Uiso 1 1 d . . .
H6 H -0.1709(8) 0.6133(14) 0.4301(8) 0.037(5) Uiso 1 1 d . . .
H7 H -0.0130(8) 0.7907(13) 0.4178(8) 0.026(5) Uiso 1 1 d . . .
H8 H -0.0885(7) 0.9069(12) 0.3304(7) 0.023(4) Uiso 1 1 d . . .
H9 H -0.1853(9) 0.7883(14) 0.2628(9) 0.039(6) Uiso 1 1 d . . .
H10 H -0.1660(8) 0.6000(13) 0.3125(8) 0.028(5) Uiso 1 1 d . . .
H11 H -0.0585(8) 0.6030(14) 0.4091(8) 0.036(5) Uiso 1 1 d . . .
H22 H 0.1863(8) 0.6806(13) 0.4241(8) 0.028(5) Uiso 1 1 d . . .
H23 H 0.1865(8) 0.6034(14) 0.3150(8) 0.038(6) Uiso 1 1 d . . .
H24 H 0.0773(9) 0.5026(15) 0.2643(10) 0.046(6) Uiso 1 1 d . . .
H25 H 0.0111(9) 0.5200(14) 0.3445(8) 0.034(5) Uiso 1 1 d . . .
H26 H 0.0762(8) 0.6294(14) 0.4434(9) 0.037(5) Uiso 1 1 d . . .
H27 H 0.2473(8) 0.5064(13) 0.4216(8) 0.028(5) Uiso 1 1 d . . .
H28 H 0.1823(8) 0.3971(14) 0.3228(8) 0.035(5) Uiso 1 1 d . . .
H29 H 0.0730(8) 0.3435(14) 0.3406(8) 0.032(5) Uiso 1 1 d . . .
H210 H 0.0739(8) 0.4248(14) 0.4518(8) 0.035(5) Uiso 1 1 d . . .
H211 H 0.1833(8) 0.5234(13) 0.5019(8) 0.032(5) Uiso 1 1 d . . .
H32 H 0.2089(9) 0.8189(15) 0.7311(9) 0.042(6) Uiso 1 1 d . . .
H33 H 0.2433(9) 0.7274(14) 0.6398(9) 0.039(6) Uiso 1 1 d . . .
H34 H 0.1612(9) 0.5728(14) 0.5944(8) 0.037(5) Uiso 1 1 d . . .
H35 H 0.0799(9) 0.5724(16) 0.6576(9) 0.046(6) Uiso 1 1 d . . .
H36 H 0.1081(9) 0.7226(15) 0.7416(10) 0.052(6) Uiso 1 1 d . . .
H37 H 0.1767(8) 0.9012(14) 0.6156(8) 0.037(5) Uiso 1 1 d . . .
H38 H 0.1480(8) 0.7507(14) 0.5328(9) 0.035(5) Uiso 1 1 d . . .
H39 H 0.0467(8) 0.6561(14) 0.5419(8) 0.036(5) Uiso 1 1 d . . .
H310 H 0.0145(9) 0.7457(14) 0.6319(9) 0.037(5) Uiso 1 1 d . . .
H311 H 0.0941(8) 0.8987(14) 0.6786(8) 0.036(5) Uiso 1 1 d . . .
H42 H 0.1016(8) 0.8129(14) 0.4240(9) 0.036(5) Uiso 1 1 d . . .
H43 H 0.1496(9) 0.9739(14) 0.4956(9) 0.039(6) Uiso 1 1 d . . .
H44 H 0.0962(8) 1.1427(14) 0.4350(8) 0.037(5) Uiso 1 1 d . . .
H45 H 0.0127(8) 1.0819(13) 0.3247(8) 0.029(5) Uiso 1 1 d . . .
H46 H 0.0155(8) 0.8798(14) 0.3173(8) 0.036(5) Uiso 1 1 d . . .
H47 H 0.2155(8) 0.8855(14) 0.4290(8) 0.033(5) Uiso 1 1 d . . .
H48 H 0.2111(9) 1.0848(14) 0.4352(8) 0.038(5) Uiso 1 1 d . . .
H49 H 0.1270(8) 1.1563(14) 0.3289(8) 0.033(5) Uiso 1 1 d . . .
H410 H 0.0800(8) 0.9949(13) 0.2565(9) 0.035(5) Uiso 1 1 d . . .
H411 H 0.1325(8) 0.8249(13) 0.3191(8) 0.030(5) Uiso 1 1 d . . .

loop_
_atom_site_aniso_label
_atom_site_aniso_U_11
_atom_site_aniso_U_22
_atom_site_aniso_U_33
_atom_site_aniso_U_23
_atom_site_aniso_U_13
_atom_site_aniso_U_12
Cl1 0.0253(2) 0.0307(2) 0.0247(2) -0.00579(17) 0.01450(17) 0.00061(17)
S1 0.0272(2) 0.0274(2) 0.0292(2) -0.00406(18) 0.01874(18) -0.00255(17)
B2 0.0264(10) 0.0246(10) 0.0205(10) -0.0011(8) 0.0093(8) -0.0020(8)
B3 0.0266(10) 0.0209(10) 0.0296(10) -0.0053(8) 0.0145(8) -0.0044(8)
B4 0.0246(10) 0.0246(10) 0.0314(10) 0.0020(8) 0.0143(8) 0.0036(8)
B5 0.0208(10) 0.0317(11) 0.0280(10) -0.0043(8) 0.0113(8) -0.0044(8)
B6 0.0300(10) 0.0204(10) 0.0304(10) -0.0019(8) 0.0164(9) -0.0056(8)
B7 0.0204(9) 0.0210(9) 0.0203(9) -0.0033(7) 0.0082(7) -0.0029(7)
B8 0.0228(9) 0.0180(9) 0.0275(10) 0.0009(8) 0.0135(8) -0.0002(7)
B9 0.0192(9) 0.0278(10) 0.0222(9) 0.0008(8) 0.0087(8) 0.0002(8)
B10 0.0230(9) 0.0224(10) 0.0247(10) -0.0051(8) 0.0104(8) -0.0061(8)
B11 0.0252(10) 0.0187(9) 0.0234(10) 0.0000(7) 0.0095(8) 0.0004(8)
B12 0.0177(9) 0.0183(9) 0.0217(9) -0.0031(7) 0.0104(7) -0.0013(7)
Cl2 0.0305(2) 0.0236(2) 0.0336(2) 0.00809(17) 0.01238(18) 0.00865(17)
S21 0.0318(2) 0.0201(2) 0.0277(2) 0.00526(17) 0.00775(18) 0.00254(17)
B22 0.0286(10) 0.0221(10) 0.0246(10) -0.0012(8) 0.0066(8) -0.0036(8)
B23 0.0306(10) 0.0277(10) 0.0246(10) 0.0038(8) 0.0130(9) -0.0016(8)
B24 0.0333(11) 0.0256(10) 0.0241(10) -0.0003(8) 0.0044(9) -0.0008(8)
B25 0.0201(10) 0.0237(10) 0.0380(12) 0.0035(9) 0.0065(9) -0.0001(8)
B26 0.0317(10) 0.0237(10) 0.0284(10) 0.0022(8) 0.0148(9) 0.0039(8)
B27 0.0196(9) 0.0249(10) 0.0248(10) -0.0002(8) 0.0080(8) -0.0030(8)
B28 0.0277(10) 0.0244(10) 0.0212(9) -0.0016(8) 0.0098(8) -0.0004(8)
B29 0.0229(10) 0.0203(10) 0.0295(10) 0.0010(8) 0.0044(8) -0.0014(8)
B210 0.0226(9) 0.0218(9) 0.0322(11) 0.0063(8) 0.0139(8) 0.0026(8)
B211 0.0263(10) 0.0240(10) 0.0203(9) 0.0001(8) 0.0077(8) 0.0005(8)
B212 0.0203(9) 0.0206(9) 0.0205(9) 0.0018(7) 0.0071(7) 0.0016(7)
Cl3 0.0294(2) 0.0318(2) 0.0282(2) 0.00506(18) 0.00469(18) 0.00472(18)
S31 0.0435(3) 0.0353(3) 0.0290(2) 0.0072(2) 0.0161(2) 0.0187(2)
B32 0.0343(12) 0.0337(12) 0.0272(11) -0.0084(9) 0.0012(9) 0.0102(9)
B33 0.0251(10) 0.0312(11) 0.0325(11) -0.0008(9) 0.0122(9) 0.0040(8)
B34 0.0368(12) 0.0238(10) 0.0316(11) -0.0047(8) 0.0154(9) 0.0034(9)
B35 0.0401(12) 0.0260(11) 0.0493(14) 0.0063(10) 0.0255(11) 0.0005(9)
B36 0.0486(14) 0.0403(12) 0.0295(11) 0.0086(10) 0.0251(10) 0.0187(11)
B37 0.0209(9) 0.0227(10) 0.0345(11) -0.0037(8) 0.0074(8) -0.0015(8)
B38 0.0296(10) 0.0276(10) 0.0235(10) -0.0018(8) 0.0138(8) 0.0017(8)
B39 0.0305(11) 0.0229(10) 0.0338(11) -0.0065(9) 0.0102(9) -0.0049(8)
B310 0.0267(11) 0.0289(11) 0.0389(12) 0.0035(9) 0.0193(9) 0.0019(8)
B311 0.0305(10) 0.0283(11) 0.0250(10) -0.0050(8) 0.0101(8) 0.0070(8)
B312 0.0222(9) 0.0218(9) 0.0207(9) -0.0010(7) 0.0074(7) 0.0002(7)
Cl4 0.0293(2) 0.0276(2) 0.0582(3) 0.0050(2) 0.0291(2) 0.00107(18)
S41 0.0263(2) 0.0287(2) 0.0293(2) -0.00123(18) 0.01620(18) 0.00187(17)
B42 0.0288(10) 0.0191(9) 0.0292(10) 0.0024(8) 0.0139(8) 0.0015(8)
B43 0.0276(10) 0.0317(11) 0.0228(10) -0.0036(8) 0.0048(8) 0.0030(9)
B44 0.0288(10) 0.0210(10) 0.0317(11) -0.0070(8) 0.0103(9) -0.0003(8)
B45 0.0209(9) 0.0272(10) 0.0265(10) 0.0012(8) 0.0083(8) 0.0047(8)
B46 0.0218(9) 0.0274(10) 0.0282(10) -0.0049(8) 0.0100(8) -0.0037(8)
B47 0.0218(9) 0.0216(9) 0.0280(10) 0.0002(8) 0.0063(8) 0.0028(8)
B48 0.0219(10) 0.0214(10) 0.0326(11) -0.0065(8) 0.0035(8) -0.0025(8)
B49 0.0235(9) 0.0185(9) 0.0338(11) -0.0010(8) 0.0118(8) 0.0011(8)
B410 0.0209(9) 0.0269(10) 0.0218(10) -0.0011(8) 0.0074(8) 0.0000(8)
B411 0.0230(9) 0.0178(9) 0.0275(10) -0.0033(8) 0.0127(8) -0.0026(7)
B412 0.0183(9) 0.0184(9) 0.0304(10) -0.0012(8) 0.0116(8) -0.0001(7)

loop_
_atom_type_symbol
_atom_type_description
_atom_type_scat_dispersion_real
_atom_type_scat_dispersion_imag
_atom_type_scat_source
H H 0.0000 0.0000 'International Tables Vol C Tables 4.2.6.8 and 6.1.1.4'
B B 0.0013 0.0007 'International Tables Vol C Tables 4.2.6.8 and 6.1.1.4'
S S 0.1246 0.1234 'International Tables Vol C Tables 4.2.6.8 and 6.1.1.4'
Cl Cl 0.1484 0.1585 'International Tables Vol C Tables 4.2.6.8 and 6.1.1.4'

loop_
_geom_angle_atom_site_label_1
_geom_angle_atom_site_label_2
_geom_angle_atom_site_label_3
_geom_angle
_geom_angle_site_symmetry_1
_geom_angle_site_symmetry_3
_geom_angle_publ_flag
B2 S1 B3 56.02(8) . . ?
B2 S1 B5 98.98(8) . . ?
B3 S1 B5 98.91(8) . . ?
B2 S1 B6 56.16(8) . . ?
B3 S1 B6 98.96(8) . . ?
B5 S1 B6 55.96(9) . . ?
B2 S1 B4 98.93(8) . . ?
B3 S1 B4 55.98(8) . . ?
B5 S1 B4 56.07(8) . . ?
B6 S1 B4 98.91(8) . . ?
B7 B2 B11 61.17(10) . . ?
B7 B2 B3 57.66(10) . . ?
B11 B2 B3 106.75(13) . . ?
B7 B2 B6 106.85(13) . . ?
B11 B2 B6 57.76(10) . . ?
B3 B2 B6 108.01(13) . . ?
B7 B2 S1 109.66(12) . . ?
B11 B2 S1 109.73(12) . . ?
B3 B2 S1 62.01(9) . . ?
B6 B2 S1 62.06(9) . . ?
B7 B2 H2 129.3(11) . . ?
B11 B2 H2 127.8(11) . . ?
B3 B2 H2 120.9(11) . . ?
B6 B2 H2 118.7(11) . . ?
S1 B2 H2 110.6(11) . . ?
B7 B3 B8 61.35(11) . . ?
B7 B3 B2 57.74(10) . . ?
B8 B3 B2 107.10(13) . . ?
B7 B3 B4 106.96(13) . . ?
B8 B3 B4 57.70(10) . . ?
B2 B3 B4 108.26(13) . . ?
B7 B3 S1 109.71(12) . . ?
B8 B3 S1 109.92(12) . . ?
B2 B3 S1 61.98(8) . . ?
B4 B3 S1 62.26(9) . . ?
B7 B3 H3 130.5(10) . . ?
B8 B3 H3 128.6(10) . . ?
B2 B3 H3 120.3(10) . . ?
B4 B3 H3 117.9(10) . . ?
S1 B3 H3 109.0(10) . . ?
B9 B4 B8 61.47(11) . . ?
B9 B4 B3 106.85(13) . . ?
B8 B4 B3 57.67(10) . . ?
B9 B4 B5 57.69(11) . . ?
B8 B4 B5 106.96(13) . . ?
B3 B4 B5 107.71(13) . . ?
B9 B4 S1 109.47(12) . . ?
B8 B4 S1 109.47(12) . . ?
B3 B4 S1 61.76(9) . . ?
B5 B4 S1 61.82(9) . . ?
B9 B4 H4 129.8(11) . . ?
B8 B4 H4 128.9(11) . . ?
B3 B4 H4 118.8(11) . . ?
B5 B4 H4 120.0(11) . . ?
S1 B4 H4 109.6(10) . . ?
B9 B5 B10 61.16(11) . . ?
B9 B5 B6 106.89(13) . . ?
B10 B5 B6 57.72(11) . . ?
B9 B5 B4 57.50(11) . . ?
B10 B5 B4 106.62(13) . . ?
B6 B5 B4 108.14(13) . . ?
B9 B5 S1 109.55(12) . . ?
B10 B5 S1 109.56(12) . . ?
B6 B5 S1 62.04(9) . . ?
B4 B5 S1 62.11(9) . . ?
B9 B5 H5 129.5(11) . . ?
B10 B5 H5 130.9(11) . . ?
B6 B5 H5 119.9(11) . . ?
B4 B5 H5 118.1(11) . . ?
S1 B5 H5 108.6(11) . . ?
B10 B6 B11 61.17(11) . . ?
B10 B6 B5 57.80(11) . . ?
B11 B6 B5 106.84(13) . . ?
B10 B6 B2 106.68(13) . . ?
B11 B6 B2 57.61(10) . . ?
B5 B6 B2 107.88(13) . . ?
B10 B6 S1 109.59(12) . . ?
B11 B6 S1 109.37(11) . . ?
B5 B6 S1 62.00(9) . . ?
B2 B6 S1 61.78(9) . . ?
B10 B6 H6 129.2(11) . . ?
B11 B6 H6 129.8(11) . . ?
B5 B6 H6 118.9(11) . . ?
B2 B6 H6 119.8(11) . . ?
S1 B6 H6 109.6(11) . . ?
B3 B7 B2 64.60(11) . . ?
B3 B7 B12 108.36(13) . . ?
B2 B7 B12 108.53(13) . . ?
B3 B7 B11 110.90(13) . . ?
B2 B7 B11 59.50(10) . . ?
B12 B7 B11 59.76(10) . . ?
B3 B7 B8 59.40(11) . . ?
B2 B7 B8 110.96(13) . . ?
B12 B7 B8 59.69(10) . . ?
B11 B7 B8 108.16(13) . . ?
B3 B7 H7 120.4(10) . . ?
B2 B7 H7 120.3(10) . . ?
B12 B7 H7 121.3(10) . . ?
B11 B7 H7 121.2(10) . . ?
B8 B7 H7 121.2(10) . . ?
B4 B8 B3 64.64(11) . . ?
B4 B8 B12 108.33(13) . . ?
B3 B8 B12 108.20(13) . . ?
B4 B8 B7 110.76(13) . . ?
B3 B8 B7 59.24(11) . . ?
B12 B8 B7 59.65(10) . . ?
B4 B8 B9 59.22(11) . . ?
B3 B8 B9 110.55(13) . . ?
B12 B8 B9 59.71(10) . . ?
B7 B8 B9 107.87(13) . . ?
B4 B8 H8 118.8(9) . . ?
B3 B8 H8 118.0(10) . . ?
B12 B8 H8 124.0(9) . . ?
B7 B8 H8 121.4(9) . . ?
B9 B8 H8 123.0(9) . . ?
B4 B9 B5 64.80(11) . . ?
B4 B9 B12 108.28(14) . . ?
B5 B9 B12 108.37(14) . . ?
B4 B9 B10 111.03(14) . . ?
B5 B9 B10 59.47(11) . . ?
B12 B9 B10 59.64(10) . . ?
B4 B9 B8 59.31(11) . . ?
B5 B9 B8 110.85(14) . . ?
B12 B9 B8 59.54(10) . . ?
B10 B9 B8 107.91(13) . . ?
B4 B9 H9 118.8(11) . . ?
B5 B9 H9 118.3(11) . . ?
B12 B9 H9 123.7(11) . . ?
B10 B9 H9 121.6(11) . . ?
B8 B9 H9 122.5(11) . . ?
B6 B10 B5 64.47(11) . . ?
B6 B10 B12 108.47(13) . . ?
B5 B10 B12 108.41(13) . . ?
B6 B10 B11 59.47(11) . . ?
B5 B10 B11 110.75(13) . . ?
B12 B10 B11 59.67(10) . . ?
B6 B10 B9 110.80(13) . . ?
B5 B10 B9 59.37(11) . . ?
B12 B10 B9 59.78(10) . . ?
B11 B10 B9 108.06(13) . . ?
B6 B10 H10 118.1(10) . . ?
B5 B10 H10 118.6(10) . . ?
B12 B10 H10 123.9(10) . . ?
B11 B10 H10 121.8(10) . . ?
B9 B10 H10 122.4(10) . . ?
B2 B11 B6 64.63(11) . . ?
B2 B11 B12 108.34(13) . . ?
B6 B11 B12 108.38(13) . . ?
B2 B11 B7 59.33(10) . . ?
B6 B11 B7 110.82(13) . . ?
B12 B11 B7 59.70(10) . . ?
B2 B11 B10 110.78(13) . . ?
B6 B11 B10 59.36(11) . . ?
B12 B11 B10 59.68(10) . . ?
B7 B11 B10 107.99(13) . . ?
B2 B11 H11 119.1(11) . . ?
B6 B11 H11 118.5(11) . . ?
B12 B11 H11 123.4(11) . . ?
B7 B11 H11 122.3(11) . . ?
B10 B11 H11 121.6(11) . . ?
B7 B12 B11 60.54(10) . . ?
B7 B12 B8 60.66(11) . . ?
B11 B12 B8 109.58(13) . . ?
B7 B12 B10 109.44(13) . . ?
B11 B12 B10 60.65(11) . . ?
B8 B12 B10 109.64(12) . . ?
B7 B12 B9 109.51(13) . . ?
B11 B12 B9 109.48(12) . . ?
B8 B12 B9 60.75(11) . . ?
B10 B12 B9 60.58(11) . . ?
B7 B12 Cl1 119.90(12) . . ?
B11 B12 Cl1 121.17(12) . . ?
B8 B12 Cl1 119.75(11) . . ?
B10 B12 Cl1 122.02(12) . . ?
B9 B12 Cl1 121.22(12) . . ?
B26 S21 B22 56.05(8) . . ?
B26 S21 B25 55.94(9) . . ?
B22 S21 B25 98.87(8) . . ?
B26 S21 B23 98.95(8) . . ?
B22 S21 B23 56.08(8) . . ?
B25 S21 B23 98.88(8) . . ?
B26 S21 B24 98.74(9) . . ?
B22 S21 B24 98.83(8) . . ?
B25 S21 B24 55.94(9) . . ?
B23 S21 B24 55.98(9) . . ?
B27 B22 B211 61.27(11) . . ?
B27 B22 B26 106.70(13) . . ?
B211 B22 B26 57.62(11) . . ?
B27 B22 B23 57.81(11) . . ?
B211 B22 B23 107.05(13) . . ?
B26 B22 B23 107.99(13) . . ?
B27 B22 S21 109.71(12) . . ?
B211 B22 S21 109.69(12) . . ?
B26 B22 S21 61.96(9) . . ?
B23 B22 S21 62.04(9) . . ?
B27 B22 H22 129.1(10) . . ?
B211 B22 H22 130.3(10) . . ?
B26 B22 H22 120.2(10) . . ?
B23 B22 H22 118.2(10) . . ?
S21 B22 H22 109.0(10) . . ?
B28 B23 B27 61.26(11) . . ?
B28 B23 B24 57.37(11) . . ?
B27 B23 B24 106.57(13) . . ?
B28 B23 B22 106.68(13) . . ?
B27 B23 B22 57.57(11) . . ?
B24 B23 B22 107.91(13) . . ?
B28 B23 S21 109.40(12) . . ?
B27 B23 S21 109.37(12) . . ?
B24 B23 S21 62.12(9) . . ?
B22 B23 S21 61.87(9) . . ?
B28 B23 H23 129.2(11) . . ?
B27 B23 H23 127.9(11) . . ?
B24 B23 H23 120.9(11) . . ?
B22 B23 H23 118.9(11) . . ?
S21 B23 H23 110.9(11) . . ?
B28 B24 B29 61.30(11) . . ?
B28 B24 B25 106.85(14) . . ?
B29 B24 B25 57.76(11) . . ?
B28 B24 B23 57.73(11) . . ?
B29 B24 B23 106.98(14) . . ?
B25 B24 B23 107.95(13) . . ?
B28 B24 S21 109.50(12) . . ?
B29 B24 S21 109.61(13) . . ?
B25 B24 S21 61.89(9) . . ?
B23 B24 S21 61.90(9) . . ?
B28 B24 H24 126.9(12) . . ?
B29 B24 H24 128.8(12) . . ?
B25 B24 H24 121.5(12) . . ?
B23 B24 H24 118.6(12) . . ?
S21 B24 H24 111.6(12) . . ?
B210 B25 B29 61.33(11) . . ?
B210 B25 B26 57.70(11) . . ?
B29 B25 B26 106.87(14) . . ?
B210 B25 B24 106.87(14) . . ?
B29 B25 B24 57.57(11) . . ?
B26 B25 B24 108.07(13) . . ?
B210 B25 S21 109.68(12) . . ?
B29 B25 S21 109.69(12) . . ?
B26 B25 S21 61.96(9) . . ?
B24 B25 S21 62.17(9) . . ?
B210 B25 H25 129.0(11) . . ?
B29 B25 H25 129.3(11) . . ?
B26 B25 H25 119.3(11) . . ?
B24 B25 H25 119.6(11) . . ?
S21 B25 H25 109.8(11) . . ?
B210 B26 B211 61.42(11) . . ?
B210 B26 B25 57.69(11) . . ?
B211 B26 B25 107.06(14) . . ?
B210 B26 B22 107.01(13) . . ?
B211 B26 B22 57.78(11) . . ?
B25 B26 B22 108.09(13) . . ?
B210 B26 S21 109.80(12) . . ?
B211 B26 S21 109.84(12) . . ?
B25 B26 S21 62.11(9) . . ?
B22 B26 S21 61.99(9) . . ?
B210 B26 H26 128.6(11) . . ?
B211 B26 H26 129.3(11) . . ?
B25 B26 H26 118.9(11) . . ?
B22 B26 H26 120.0(11) . . ?
S21 B26 H26 109.8(11) . . ?
B22 B27 B23 64.62(11) . . ?
B22 B27 B212 108.54(13) . . ?
B23 B27 B212 108.53(13) . . ?
B22 B27 B211 59.42(11) . . ?
B23 B27 B211 110.96(14) . . ?
B212 B27 B211 59.82(10) . . ?
B22 B27 B28 110.63(14) . . ?
B23 B27 B28 59.22(11) . . ?
B212 B27 B28 59.79(10) . . ?
B211 B27 B28 108.07(13) . . ?
B22 B27 H27 118.3(11) . . ?
B23 B27 H27 119.7(11) . . ?
B212 B27 H27 122.9(11) . . ?
B211 B27 H27 120.6(11) . . ?
B28 B27 H27 123.1(11) . . ?
B24 B28 B23 64.90(12) . . ?
B24 B28 B212 108.62(14) . . ?
B23 B28 B212 108.64(13) . . ?
B24 B28 B29 59.51(11) . . ?
B23 B28 B29 111.21(14) . . ?
B212 B28 B29 59.71(11) . . ?
B24 B28 B27 111.11(14) . . ?
B23 B28 B27 59.52(11) . . ?
B212 B28 B27 59.62(10) . . ?
B29 B28 B27 108.03(13) . . ?
B24 B28 H28 120.0(10) . . ?
B23 B28 H28 119.3(10) . . ?
B212 B28 H28 121.8(10) . . ?
B29 B28 H28 121.9(10) . . ?
B27 B28 H28 120.9(10) . . ?
B24 B29 B25 64.66(12) . . ?
B24 B29 B212 108.52(14) . . ?
B25 B29 B212 108.33(14) . . ?
B24 B29 B28 59.19(11) . . ?
B25 B29 B28 110.61(14) . . ?
B212 B29 B28 59.90(10) . . ?
B24 B29 B210 110.80(14) . . ?
B25 B29 B210 59.22(11) . . ?
B212 B29 B210 59.72(10) . . ?
B28 B29 B210 108.03(13) . . ?
B24 B29 H29 120.1(10) . . ?
B25 B29 H29 120.1(10) . . ?
B212 B29 H29 121.6(10) . . ?
B28 B29 H29 121.6(10) . . ?
B210 B29 H29 121.3(10) . . ?
B25 B210 B26 64.61(12) . . ?
B25 B210 B212 108.46(14) . . ?
B26 B210 B212 108.41(14) . . ?
B25 B210 B211 110.86(14) . . ?
B26 B210 B211 59.32(11) . . ?
B212 B210 B211 59.79(10) . . ?
B25 B210 B29 59.45(11) . . ?
B26 B210 B29 110.83(14) . . ?
B212 B210 B29 59.65(10) . . ?
B211 B210 B29 108.06(13) . . ?
B25 B210 H210 119.5(10) . . ?
B26 B210 H210 117.5(10) . . ?
B212 B210 H210 123.6(10) . . ?
B211 B210 H210 120.3(10) . . ?
B29 B210 H210 123.7(10) . . ?
B26 B211 B22 64.59(11) . . ?
B26 B211 B212 108.23(14) . . ?
B22 B211 B212 108.29(14) . . ?
B26 B211 B27 110.64(14) . . ?
B22 B211 B27 59.31(11) . . ?
B212 B211 B27 59.63(10) . . ?
B26 B211 B210 59.26(11) . . ?
B22 B211 B210 110.67(14) . . ?
B212 B211 B210 59.63(11) . . ?
B27 B211 B210 107.81(13) . . ?
B26 B211 H211 118.1(10) . . ?
B22 B211 H211 118.1(10) . . ?
B212 B211 H211 124.4(10) . . ?
B27 B211 H211 122.4(10) . . ?
B210 B211 H211 122.3(10) . . ?
B27 B212 B29 109.35(13) . . ?
B27 B212 B210 109.31(13) . . ?
B29 B212 B210 60.63(11) . . ?
B27 B212 B211 60.55(11) . . ?
B29 B212 B211 109.47(13) . . ?
B210 B212 B211 60.58(11) . . ?
B27 B212 B28 60.59(11) . . ?
B29 B212 B28 60.39(11) . . ?
B210 B212 B28 109.14(13) . . ?
B211 B212 B28 109.29(13) . . ?
B27 B212 Cl2 120.62(12) . . ?
B29 B212 Cl2 120.77(12) . . ?
B210 B212 Cl2 121.55(12) . . ?
B211 B212 Cl2 121.35(12) . . ?
B28 B212 Cl2 120.42(12) . . ?
B33 S31 B36 99.01(9) . . ?
B33 S31 B35 98.94(9) . . ?
B36 S31 B35 55.82(10) . . ?
B33 S31 B32 56.16(9) . . ?
B36 S31 B32 56.03(10) . . ?
B35 S31 B32 98.79(9) . . ?
B33 S31 B34 56.08(9) . . ?
B36 S31 B34 98.74(9) . . ?
B35 S31 B34 55.96(9) . . ?
B32 S31 B34 98.95(9) . . ?
B37 B32 B311 61.30(12) . . ?
B37 B32 B33 57.90(11) . . ?
B311 B32 B33 106.95(14) . . ?
B37 B32 B36 106.67(14) . . ?
B311 B32 B36 57.54(12) . . ?
B33 B32 B36 107.70(15) . . ?
B37 B32 S31 109.47(13) . . ?
B311 B32 S31 109.49(14) . . ?
B33 B32 S31 61.64(9) . . ?
B36 B32 S31 61.96(10) . . ?
B37 B32 H32 129.1(12) . . ?
B311 B32 H32 128.3(12) . . ?
B33 B32 H32 120.3(11) . . ?
B36 B32 H32 119.3(12) . . ?
S31 B32 H32 110.6(12) . . ?
B37 B33 B38 61.22(12) . . ?
B37 B33 B34 106.62(14) . . ?
B38 B33 B34 57.46(11) . . ?
B37 B33 B32 57.35(11) . . ?
B38 B33 B32 106.69(14) . . ?
B34 B33 B32 108.25(14) . . ?
B37 B33 S31 109.49(12) . . ?
B38 B33 S31 109.70(13) . . ?
B34 B33 S31 62.31(10) . . ?
B32 B33 S31 62.20(10) . . ?
B37 B33 H33 128.2(11) . . ?
B38 B33 H33 127.7(11) . . ?
B34 B33 H33 119.8(11) . . ?
B32 B33 H33 120.4(11) . . ?
S31 B33 H33 111.5(11) . . ?
B39 B34 B38 61.28(12) . . ?
B39 B34 B33 107.03(14) . . ?
B38 B34 B33 57.93(11) . . ?
B39 B34 B35 57.76(12) . . ?
B38 B34 B35 106.79(14) . . ?
B33 B34 B35 107.71(14) . . ?
B39 B34 S31 109.67(12) . . ?
B38 B34 S31 109.49(12) . . ?
B33 B34 S31 61.60(9) . . ?
B35 B34 S31 61.93(10) . . ?
B39 B34 H34 127.4(11) . . ?
B38 B34 H34 129.3(11) . . ?
B33 B34 H34 121.1(11) . . ?
B35 B34 H34 118.6(11) . . ?
S31 B34 H34 111.0(11) . . ?
B310 B35 B39 61.28(12) . . ?
B310 B35 B36 57.93(12) . . ?
B39 B35 B36 107.01(15) . . ?
B310 B35 B34 106.85(15) . . ?
B39 B35 B34 57.47(12) . . ?
B36 B35 B34 108.20(15) . . ?
B310 B35 S31 109.89(14) . . ?
B39 B35 S31 109.58(13) . . ?
B36 B35 S31 62.08(11) . . ?
B34 B35 S31 62.11(10) . . ?
B310 B35 H35 129.4(12) . . ?
B39 B35 H35 128.7(12) . . ?
B36 B35 H35 120.0(12) . . ?
B34 B35 H35 118.8(12) . . ?
S31 B35 H35 109.8(12) . . ?
B311 B36 B310 61.29(12) . . ?
B311 B36 B35 106.89(15) . . ?
B310 B36 B35 57.62(13) . . ?
B311 B36 B32 57.74(12) . . ?
B310 B36 B32 106.92(15) . . ?
B35 B36 B32 108.13(14) . . ?
B311 B36 S31 109.70(13) . . ?
B310 B36 S31 109.66(13) . . ?
B35 B36 S31 62.10(10) . . ?
B32 B36 S31 62.01(10) . . ?
B311 B36 H36 128.1(12) . . ?
B310 B36 H36 128.8(12) . . ?
B35 B36 H36 120.2(13) . . ?
B32 B36 H36 119.3(12) . . ?
S31 B36 H36 110.7(12) . . ?
B32 B37 B33 64.74(12) . . ?
B32 B37 B312 108.70(15) . . ?
B33 B37 B312 108.70(14) . . ?
B32 B37 B311 59.59(12) . . ?
B33 B37 B311 110.97(15) . . ?
B312 B37 B311 59.55(11) . . ?
B32 B37 B38 111.10(15) . . ?
B33 B37 B38 59.43(12) . . ?
B312 B37 B38 59.90(11) . . ?
B311 B37 B38 108.02(14) . . ?
B32 B37 H37 120.1(11) . . ?
B33 B37 H37 118.7(11) . . ?
B312 B37 H37 122.1(11) . . ?
B311 B37 H37 122.8(11) . . ?
B38 B37 H37 120.3(11) . . ?
B34 B38 B33 64.61(12) . . ?
B34 B38 B312 108.55(14) . . ?
B33 B38 B312 108.31(14) . . ?
B34 B38 B39 59.32(12) . . ?
B33 B38 B39 110.74(15) . . ?
B312 B38 B39 59.91(11) . . ?
B34 B38 B37 110.76(15) . . ?
B33 B38 B37 59.34(11) . . ?
B312 B38 B37 59.51(11) . . ?
B39 B38 B37 107.94(14) . . ?
B34 B38 H38 118.3(11) . . ?
B33 B38 H38 118.9(11) . . ?
B312 B38 H38 123.5(11) . . ?
B39 B38 H38 121.7(11) . . ?
B37 B38 H38 122.5(11) . . ?
B34 B39 B35 64.77(13) . . ?
B34 B39 B312 108.62(14) . . ?
B35 B39 B312 108.11(15) . . ?
B34 B39 B38 59.40(12) . . ?
B35 B39 B38 110.82(15) . . ?
B312 B39 B38 59.92(11) . . ?
B34 B39 B310 111.02(15) . . ?
B35 B39 B310 59.26(12) . . ?
B312 B39 B310 59.50(11) . . ?
B38 B39 B310 108.10(14) . . ?
B34 B39 H39 119.2(10) . . ?
B35 B39 H39 120.7(11) . . ?
B312 B39 H39 121.8(11) . . ?
B38 B39 H39 120.5(10) . . ?
B310 B39 H39 122.3(10) . . ?
B35 B310 B36 64.45(14) . . ?
B35 B310 B312 108.71(14) . . ?
B36 B310 B312 108.24(15) . . ?
B35 B310 B39 59.47(12) . . ?
B36 B310 B39 110.71(15) . . ?
B312 B310 B39 60.03(11) . . ?
B35 B310 B311 110.64(15) . . ?
B36 B310 B311 59.22(13) . . ?
B312 B310 B311 59.55(11) . . ?
B39 B310 B311 108.04(14) . . ?
B35 B310 H310 119.3(11) . . ?
B36 B310 H310 121.2(11) . . ?
B312 B310 H310 121.4(11) . . ?
B39 B310 H310 120.0(12) . . ?
B311 B310 H310 122.8(11) . . ?
B36 B311 B32 64.71(13) . . ?
B36 B311 B312 108.58(15) . . ?
B32 B311 B312 108.56(14) . . ?
B36 B311 B37 110.60(14) . . ?
B32 B311 B37 59.12(12) . . ?
B312 B311 B37 59.84(11) . . ?
B36 B311 B310 59.49(13) . . ?
B32 B311 B310 110.99(15) . . ?
B312 B311 B310 59.69(11) . . ?
B37 B311 B310 107.91(14) . . ?
B36 B311 H311 119.6(11) . . ?
B32 B311 H311 118.7(11) . . ?
B312 B311 H311 122.6(11) . . ?
B37 B311 H311 121.3(11) . . ?
B310 B311 H311 122.4(11) . . ?
B311 B312 B310 60.77(12) . . ?
B311 B312 B37 60.62(11) . . ?
B310 B312 B37 109.40(14) . . ?
B311 B312 B39 109.36(14) . . ?
B310 B312 B39 60.47(12) . . ?
B37 B312 B39 109.01(14) . . ?
B311 B312 B38 109.43(14) . . ?
B310 B312 B38 109.07(14) . . ?
B37 B312 B38 60.59(11) . . ?
B39 B312 B38 60.17(11) . . ?
B311 B312 Cl3 120.13(13) . . ?
B310 B312 Cl3 120.39(12) . . ?
B37 B312 Cl3 121.12(13) . . ?
B39 B312 Cl3 121.47(13) . . ?
B38 B312 Cl3 121.79(13) . . ?
B42 S41 B43 55.92(8) . . ?
B42 S41 B46 56.08(8) . . ?
B43 S41 B46 98.83(8) . . ?
B42 S41 B45 98.86(8) . . ?
B43 S41 B45 98.78(9) . . ?
B46 S41 B45 55.96(8) . . ?
B42 S41 B44 98.82(8) . . ?
B43 S41 B44 55.90(9) . . ?
B46 S41 B44 98.94(8) . . ?
B45 S41 B44 56.10(8) . . ?
B411 B42 B47 61.15(11) . . ?
B411 B42 B43 106.89(13) . . ?
B47 B42 B43 57.79(11) . . ?
B411 B42 B46 57.78(10) . . ?
B47 B42 B46 106.92(13) . . ?
B43 B42 B46 108.16(13) . . ?
B411 B42 S41 109.89(12) . . ?
B47 B42 S41 109.95(12) . . ?
B43 B42 S41 62.16(9) . . ?
B46 B42 S41 62.11(9) . . ?
B411 B42 H42 128.5(11) . . ?
B47 B42 H42 128.0(11) . . ?
B43 B42 H42 119.4(11) . . ?
B46 B42 H42 120.2(11) . . ?
S41 B42 H42 110.7(11) . . ?
B48 B43 B47 61.12(11) . . ?
B48 B43 B42 106.97(14) . . ?
B47 B43 B42 57.96(11) . . ?
B48 B43 B44 57.93(11) . . ?
B47 B43 B44 107.07(14) . . ?
B42 B43 B44 108.14(13) . . ?
B48 B43 S41 109.91(12) . . ?
B47 B43 S41 109.89(12) . . ?
B42 B43 S41 61.92(9) . . ?
B44 B43 S41 62.12(9) . . ?
B48 B43 H43 128.7(11) . . ?
B47 B43 H43 128.1(11) . . ?
B42 B43 H43 119.3(11) . . ?
B44 B43 H43 119.9(11) . . ?
S41 B43 H43 110.6(11) . . ?
B49 B44 B48 61.09(12) . . ?
B49 B44 B43 106.71(13) . . ?
B48 B44 B43 57.71(11) . . ?
B49 B44 B45 57.73(11) . . ?
B48 B44 B45 106.69(13) . . ?
B43 B44 B45 107.83(13) . . ?
B49 B44 S41 109.61(12) . . ?
B48 B44 S41 109.63(12) . . ?
B43 B44 S41 61.99(9) . . ?
B45 B44 S41 61.91(9) . . ?
B49 B44 H44 128.5(11) . . ?
B48 B44 H44 127.0(11) . . ?
B43 B44 H44 119.1(11) . . ?
B45 B44 H44 121.3(11) . . ?
S41 B44 H44 111.7(11) . . ?
B410 B45 B49 61.44(11) . . ?
B410 B45 B46 57.59(10) . . ?
B49 B45 B46 106.92(13) . . ?
B410 B45 B44 106.93(13) . . ?
B49 B45 B44 57.64(11) . . ?
B46 B45 B44 108.05(13) . . ?
B410 B45 S41 109.59(12) . . ?
B49 B45 S41 109.60(12) . . ?
B46 B45 S41 62.03(9) . . ?
B44 B45 S41 61.99(9) . . ?
B410 B45 H45 129.0(10) . . ?
B49 B45 H45 130.4(10) . . ?
B46 B45 H45 118.2(10) . . ?
B44 B45 H45 120.1(10) . . ?
S41 B45 H45 109.0(10) . . ?
B410 B46 B411 61.35(11) . . ?
B410 B46 B45 57.68(11) . . ?
B411 B46 B45 106.87(13) . . ?
B410 B46 B42 106.83(13) . . ?
B411 B46 B42 57.70(10) . . ?
B45 B46 B42 107.81(13) . . ?
B410 B46 S41 109.64(12) . . ?
B411 B46 S41 109.56(12) . . ?
B45 B46 S41 62.01(9) . . ?
B42 B46 S41 61.80(9) . . ?
B410 B46 H46 128.9(10) . . ?
B411 B46 H46 129.1(10) . . ?
B45 B46 H46 119.4(10) . . ?
B42 B46 H46 119.8(10) . . ?
S41 B46 H46 110.0(10) . . ?
B43 B47 B42 64.24(12) . . ?
B43 B47 B412 108.29(14) . . ?
B42 B47 B412 108.12(13) . . ?
B43 B47 B48 59.42(12) . . ?
B42 B47 B48 110.57(14) . . ?
B412 B47 B48 59.79(11) . . ?
B43 B47 B411 110.53(13) . . ?
B42 B47 B411 59.32(11) . . ?
B412 B47 B411 59.61(11) . . ?
B48 B47 B411 108.04(14) . . ?
B43 B47 H47 118.3(10) . . ?
B42 B47 H47 118.8(10) . . ?
B412 B47 H47 124.0(10) . . ?
B48 B47 H47 121.7(11) . . ?
B411 B47 H47 122.5(10) . . ?
B43 B48 B44 64.36(12) . . ?
B43 B48 B412 108.41(14) . . ?
B44 B48 B412 108.30(14) . . ?
B43 B48 B47 59.47(11) . . ?
B44 B48 B47 110.84(14) . . ?
B412 B48 B47 59.88(11) . . ?
B43 B48 B49 110.59(14) . . ?
B44 B48 B49 59.36(11) . . ?
B412 B48 B49 59.61(11) . . ?
B47 B48 B49 108.14(14) . . ?
B43 B48 H48 117.3(11) . . ?
B44 B48 H48 120.0(11) . . ?
B412 B48 H48 123.6(11) . . ?
B47 B48 H48 119.7(11) . . ?
B49 B48 H48 124.3(11) . . ?
B44 B49 B45 64.63(11) . . ?
B44 B49 B412 108.68(14) . . ?
B45 B49 B412 108.24(13) . . ?
B44 B49 B48 59.55(11) . . ?
B45 B49 B48 110.90(14) . . ?
B412 B49 B48 59.89(11) . . ?
B44 B49 B410 110.60(14) . . ?
B45 B49 B410 59.09(11) . . ?
B412 B49 B410 59.55(10) . . ?
B48 B49 B410 107.91(13) . . ?
B44 B49 H49 119.1(10) . . ?
B45 B49 H49 118.7(10) . . ?
B412 B49 H49 123.1(10) . . ?
B48 B49 H49 122.3(10) . . ?
B410 B49 H49 121.7(10) . . ?
B46 B410 B45 64.73(11) . . ?
B46 B410 B412 108.74(14) . . ?
B45 B410 B412 108.60(14) . . ?
B46 B410 B411 59.54(11) . . ?
B45 B410 B411 110.99(13) . . ?
B412 B410 B411 59.74(10) . . ?
B46 B410 B49 110.99(14) . . ?
B45 B410 B49 59.47(11) . . ?
B412 B410 B49 59.61(10) . . ?
B411 B410 B49 107.90(13) . . ?
B46 B410 H410 120.4(10) . . ?
B45 B410 H410 120.4(10) . . ?
B412 B410 H410 120.9(11) . . ?
B411 B410 H410 121.3(10) . . ?
B49 B410 H410 121.2(10) . . ?
B42 B411 B46 64.52(11) . . ?
B42 B411 B412 108.54(13) . . ?
B46 B411 B412 108.27(13) . . ?
B42 B411 B47 59.54(11) . . ?
B46 B411 B47 110.96(13) . . ?
B412 B411 B47 59.90(11) . . ?
B42 B411 B410 110.44(13) . . ?
B46 B411 B410 59.11(11) . . ?
B412 B411 B410 59.59(10) . . ?
B47 B411 B410 108.01(13) . . ?
B42 B411 H411 117.1(10) . . ?
B46 B411 H411 117.3(10) . . ?
B412 B411 H411 125.4(10) . . ?
B47 B411 H411 122.2(10) . . ?
B410 B411 H411 123.0(10) . . ?
B410 B412 B49 60.84(11) . . ?
B410 B412 B411 60.68(11) . . ?
B49 B412 B411 109.63(13) . . ?
B410 B412 B48 109.43(13) . . ?
B49 B412 B48 60.50(11) . . ?
B411 B412 B48 109.18(13) . . ?
B410 B412 B47 109.35(13) . . ?
B49 B412 B47 109.22(13) . . ?
B411 B412 B47 60.49(11) . . ?
B48 B412 B47 60.33(11) . . ?
B410 B412 Cl4 119.65(13) . . ?
B49 B412 Cl4 120.26(12) . . ?
B411 B412 Cl4 120.69(12) . . ?
B48 B412 Cl4 121.86(12) . . ?
B47 B412 Cl4 122.09(12) . . ?

loop_
_geom_bond_atom_site_label_1
_geom_bond_atom_site_label_2
_geom_bond_distance
_geom_bond_site_symmetry_2
_geom_bond_publ_flag
Cl1 B12 1.8008(18) . ?
S1 B2 1.999(2) . ?
S1 B3 1.9999(19) . ?
S1 B5 2.004(2) . ?
S1 B6 2.005(2) . ?
S1 B4 2.009(2) . ?
B2 B7 1.758(3) . ?
B2 B11 1.761(3) . ?
B2 B3 1.878(3) . ?
B2 B6 1.885(3) . ?
B2 H2 1.034(19) . ?
B3 B7 1.756(3) . ?
B3 B8 1.759(3) . ?
B3 B4 1.882(3) . ?
B3 H3 1.061(19) . ?
B4 B9 1.758(3) . ?
B4 B8 1.760(3) . ?
B4 B5 1.886(3) . ?
B4 H4 1.06(2) . ?
B5 B9 1.762(3) . ?
B5 B10 1.764(3) . ?
B5 B6 1.881(3) . ?
B5 H5 1.04(2) . ?
B6 B10 1.762(3) . ?
B6 B11 1.764(3) . ?
B6 H6 1.05(2) . ?
B7 B12 1.776(3) . ?
B7 B11 1.791(3) . ?
B7 B8 1.794(3) . ?
B7 H7 1.023(19) . ?
B8 B12 1.776(3) . ?
B8 B9 1.798(3) . ?
B8 H8 1.064(18) . ?
B9 B12 1.779(3) . ?
B9 B10 1.794(3) . ?
B9 H9 1.08(2) . ?
B10 B12 1.777(2) . ?
B10 B11 1.794(3) . ?
B10 H10 1.085(19) . ?
B11 B12 1.777(3) . ?
B11 H11 1.07(2) . ?
Cl2 B212 1.7972(19) . ?
S21 B26 2.002(2) . ?
S21 B22 2.003(2) . ?
S21 B25 2.005(2) . ?
S21 B23 2.006(2) . ?
S21 B24 2.010(2) . ?
B22 B27 1.761(3) . ?
B22 B211 1.763(3) . ?
B22 B26 1.882(3) . ?
B22 B23 1.885(3) . ?
B22 H22 1.073(19) . ?
B23 B28 1.760(3) . ?
B23 B27 1.765(3) . ?
B23 B24 1.885(3) . ?
B23 H23 1.07(2) . ?
B24 B28 1.753(3) . ?
B24 B29 1.759(3) . ?
B24 B25 1.883(3) . ?
B24 H24 1.06(2) . ?
B25 B210 1.758(3) . ?
B25 B29 1.762(3) . ?
B25 B26 1.879(3) . ?
B25 H25 1.02(2) . ?
B26 B210 1.758(3) . ?
B26 B211 1.759(3) . ?
B26 H26 1.10(2) . ?
B27 B212 1.779(3) . ?
B27 B211 1.795(3) . ?
B27 B28 1.796(3) . ?
B27 H27 1.012(19) . ?
B28 B212 1.782(3) . ?
B28 B29 1.790(3) . ?
B28 H28 1.08(2) . ?
B29 B212 1.778(3) . ?
B29 B210 1.796(3) . ?
B29 H29 1.107(19) . ?
B210 B212 1.779(3) . ?
B210 B211 1.796(3) . ?
B210 H210 1.08(2) . ?
B211 B212 1.782(3) . ?
B211 H211 1.093(19) . ?
Cl3 B312 1.7997(19) . ?
S31 B33 1.993(2) . ?
S31 B36 2.002(2) . ?
S31 B35 2.003(3) . ?
S31 B32 2.003(2) . ?
S31 B34 2.006(2) . ?
B32 B37 1.751(3) . ?
B32 B311 1.760(3) . ?
B32 B33 1.881(3) . ?
B32 B36 1.881(3) . ?
B32 H32 1.05(2) . ?
B33 B37 1.762(3) . ?
B33 B38 1.763(3) . ?
B33 B34 1.880(3) . ?
B33 H33 1.06(2) . ?
B34 B39 1.753(3) . ?
B34 B38 1.754(3) . ?
B34 B35 1.880(3) . ?
B34 H34 1.07(2) . ?
B35 B310 1.755(3) . ?
B35 B39 1.758(3) . ?
B35 B36 1.874(3) . ?
B35 H35 1.03(2) . ?
B36 B311 1.756(3) . ?
B36 B310 1.761(3) . ?
B36 H36 1.05(2) . ?
B37 B312 1.776(3) . ?
B37 B311 1.790(3) . ?
B37 B38 1.795(3) . ?
B37 H37 1.06(2) . ?
B38 B312 1.783(3) . ?
B38 B39 1.787(3) . ?
B38 H38 1.06(2) . ?
B39 B312 1.783(3) . ?
B39 B310 1.790(3) . ?
B39 H39 1.08(2) . ?
B310 B312 1.773(3) . ?
B310 B311 1.792(3) . ?
B310 H310 1.03(2) . ?
B311 B312 1.770(3) . ?
B311 H311 1.06(2) . ?
Cl4 B412 1.7960(19) . ?
S41 B42 1.998(2) . ?
S41 B43 2.002(2) . ?
S41 B46 2.003(2) . ?
S41 B45 2.003(2) . ?
S41 B44 2.005(2) . ?
B42 B411 1.761(3) . ?
B42 B47 1.765(3) . ?
B42 B43 1.875(3) . ?
B42 B46 1.881(3) . ?
B42 H42 1.06(2) . ?
B43 B48 1.761(3) . ?
B43 B47 1.762(3) . ?
B43 B44 1.878(3) . ?
B43 H43 1.06(2) . ?
B44 B49 1.762(3) . ?
B44 B48 1.765(3) . ?
B44 B45 1.885(3) . ?
B44 H44 1.06(2) . ?
B45 B410 1.757(3) . ?
B45 B49 1.764(3) . ?
B45 B46 1.880(3) . ?
B45 H45 1.046(19) . ?
B46 B410 1.755(3) . ?
B46 B411 1.763(3) . ?
B46 H46 1.09(2) . ?
B47 B412 1.783(3) . ?
B47 B48 1.791(3) . ?
B47 B411 1.794(3) . ?
B47 H47 1.07(2) . ?
B48 B412 1.781(3) . ?
B48 B49 1.792(3) . ?
B48 H48 1.04(2) . ?
B49 B412 1.776(3) . ?
B49 B410 1.798(3) . ?
B49 H49 1.07(2) . ?
B410 B412 1.775(3) . ?
B410 B411 1.794(3) . ?
B410 H410 1.09(2) . ?
B411 B412 1.778(3) . ?
B411 H411 1.086(19) . ?
